data_7103408
loop_
_publ_author_name
'Miras, Haralampos N'
'Stone, Daniel J'
'McInnes, Eric J L'
'Raptis, Raphael G'
'Baran, Peter'
'Chilas, George I'
'Sigalas, Michael P'
'Kabanos, Themistoklis A'
'Cronin, Leroy'

_publ_section_title
;
 Solution identification and solid state characterisation of a
 heterometallic polyoxometalate {Mo(11)V(7)}:
 [Mo(VI)(11)V(V)(5)V(IV)(2)O(52)(mu(9)-SO(3))](7-).
;
_journal_issue 39
_journal_name_full 'Chemical communications (Cambridge, England)'
_journal_page_first 4703
_journal_page_last 4705
_journal_paper_doi 10.1039/b811279g
_journal_year 2008
_chemical_formula_sum 'H52 Mo11 N7 O67 S V7'
_chemical_formula_weight 2666.47
_chemical_name_systematic
;
?
;
_space_group_IT_number 11
_symmetry_cell_setting monoclinic
_symmetry_space_group_name_Hall '-P 2yb'
_symmetry_space_group_name_H-M 'P 1 21/m 1'
_atom_sites_solution_hydrogens geom
_atom_sites_solution_primary direct
_atom_sites_solution_secondary difmap
_audit_creation_method SHELXL-97
_cell_angle_alpha 90.00
_cell_angle_beta 105.653(2)
_cell_angle_gamma 90.00
_cell_formula_units_Z 2
_cell_length_a 12.1402(2)
_cell_length_b 19.1486(3)
_cell_length_c 13.4922(3)
_cell_measurement_reflns_used 15855
_cell_measurement_temperature 293(2)
_cell_measurement_theta_max 28.5573
_cell_measurement_theta_min 3.1388
_cell_volume 3020.18(10)
_computing_cell_refinement
;CrysAlis RED, Oxford Diffraction Ltd.,Version 1.171.32.5
(release 08-05-2007 CrysAlis171 .NET)
;
_computing_data_collection
;CrysAlis RED, Oxford Diffraction Ltd.,Version 1.171.32.5
(release 08-05-2007 CrysAlis171 .NET)
;
_computing_data_reduction
;CrysAlis RED, Oxford Diffraction Ltd.,Version 1.171.32.5
(release 08-05-2007 CrysAlis171 .NET)
;
_computing_molecular_graphics 'Ortep-3 for Windows (Farrugia, 1997)'
_computing_publication_material 'WinGX publication routines (Farrugia, 1999)'
_computing_structure_refinement 'SHELXL-97 (Sheldrick, 1997)'
_computing_structure_solution Saint
_diffrn_ambient_temperature 293(2)
_diffrn_measured_fraction_theta_full 0.993
_diffrn_measured_fraction_theta_max 0.993
_diffrn_measurement_device_type Oxford
_diffrn_measurement_method /w
_diffrn_radiation_monochromator graphite
_diffrn_radiation_source 'fine-focus sealed tube'
_diffrn_radiation_type MoK\a
_diffrn_radiation_wavelength 0.71073
_diffrn_reflns_av_R_equivalents 0.0216
_diffrn_reflns_av_sigmaI/netI 0.0185
_diffrn_reflns_limit_h_max 14
_diffrn_reflns_limit_h_min -14
_diffrn_reflns_limit_k_max 18
_diffrn_reflns_limit_k_min -23
_diffrn_reflns_limit_l_max 16
_diffrn_reflns_limit_l_min -9
_diffrn_reflns_number 21908
_diffrn_reflns_theta_full 25.50
_diffrn_reflns_theta_max 25.50
_diffrn_reflns_theta_min 3.15
_diffrn_standards_decay_% 0
_exptl_absorpt_coefficient_mu 3.396
_exptl_absorpt_correction_T_max 0.7276
_exptl_absorpt_correction_T_min 0.7276
_exptl_absorpt_correction_type empirical
_exptl_absorpt_process_details SADABS
_exptl_crystal_colour dark
_exptl_crystal_density_diffrn 2.932
_exptl_crystal_density_meas ?
_exptl_crystal_density_method 'not measured'
_exptl_crystal_description prism
_exptl_crystal_F_000 2552
_exptl_crystal_size_max 0.10
_exptl_crystal_size_mid 0.10
_exptl_crystal_size_min 0.10
_refine_diff_density_max 1.066
_refine_diff_density_min -1.213
_refine_diff_density_rms 0.149
_refine_ls_extinction_coef none
_refine_ls_extinction_method none
_refine_ls_goodness_of_fit_ref 1.069
_refine_ls_hydrogen_treatment mixed
_refine_ls_matrix_type full
_refine_ls_number_parameters 446
_refine_ls_number_reflns 5765
_refine_ls_number_restraints 0
_refine_ls_restrained_S_all 1.069
_refine_ls_R_factor_all 0.0355
_refine_ls_R_factor_gt 0.0301
_refine_ls_shift/su_max 0.001
_refine_ls_shift/su_mean 0.000
_refine_ls_structure_factor_coef Fsqd
_refine_ls_weighting_details 'calc w=1/[\s^2^(Fo^2^)+(0.0376P)^2^+22.7731P] where P=(Fo^2^+2Fc^2^)/3'
_refine_ls_weighting_scheme calc
_refine_ls_wR_factor_gt 0.0818
_refine_ls_wR_factor_ref 0.0843
_reflns_number_gt 5218
_reflns_number_total 5765
_reflns_threshold_expression >2sigma(I)
_cod_data_source_file b811279g.txt
_cod_data_source_block hm441b
_cod_depositor_comments
;
The following automatic conversions were performed:

'_exptl_crystal_density_meas' value 'none' was changed to '?' - the
value is perceived as not measured.

Automatic conversion script
Id: cif_fix_values 3008 2015-01-20 13:52:24Z robertas 
;
_cod_original_sg_symbol_H-M P2(1)/m
_cod_database_code 7103408

loop_
_symmetry_equiv_pos_as_xyz
'x, y, z'
'-x, y+1/2, -z'
'-x, -y, -z'
'x, -y-1/2, z'

loop_
_atom_site_label
_atom_site_type_symbol
_atom_site_fract_x
_atom_site_fract_y
_atom_site_fract_z
_atom_site_U_iso_or_equiv
_atom_site_adp_type
_atom_site_occupancy
_atom_site_symmetry_multiplicity
_atom_site_calc_flag
_atom_site_refinement_flags
_atom_site_disorder_assembly
_atom_site_disorder_group
Mo1 Mo 0.15963(3) 0.43529(2) 0.10780(3) 0.01006(10) Uani 1 1 d . . .
Mo2 Mo -0.11610(4) 0.33813(2) 0.01935(3) 0.01411(11) Uani 1 1 d . . .
Mo3 Mo -0.22445(5) 0.2500 0.18789(5) 0.01459(14) Uani 1 2 d S . .
Mo4 Mo -0.06883(5) 0.2500 0.46800(4) 0.01246(14) Uani 1 2 d S . .
Mo5 Mo 0.41243(6) 0.2500 0.61436(5) 0.01607(16) Uani 0.80 2 d SP . .
Mo6 Mo 0.28208(5) 0.43388(3) 0.35592(4) 0.01619(13) Uani 0.60 1 d P . .
Mo7 Mo 0.52720(5) 0.34241(3) 0.43179(4) 0.01716(14) Uani 0.60 1 d P . .
Mo8 Mo 0.39618(5) 0.34427(3) 0.17981(4) 0.01545(13) Uani 0.60 1 d P . .
Mo9 Mo 0.16718(7) 0.34002(4) 0.53734(5) 0.02034(17) Uani 0.30 1 d P . .
V5 V 0.41243(6) 0.2500 0.61436(5) 0.01607(16) Uani 0.20 2 d SP . .
V6 V 0.28208(5) 0.43388(3) 0.35592(4) 0.01619(13) Uani 0.40 1 d P . .
V7 V 0.52720(5) 0.34241(3) 0.43179(4) 0.01716(14) Uani 0.40 1 d P . .
V8 V 0.39618(5) 0.34427(3) 0.17981(4) 0.01545(13) Uani 0.40 1 d P . .
V9 V 0.16718(7) 0.34002(4) 0.53734(5) 0.02034(17) Uani 0.70 1 d P . .
V10 V 0.15773(9) 0.2500 0.04946(8) 0.0074(2) Uani 1 2 d S . .
V11 V 0.00564(7) 0.37357(4) 0.28872(6) 0.00924(17) Uani 1 1 d . . .
S1 S 0.26026(13) 0.2500 0.34382(12) 0.0077(3) Uani 1 2 d S . .
O1 O 0.0163(4) 0.2500 0.0477(4) 0.0110(10) Uani 1 2 d S . .
O2 O -0.1172(3) 0.3198(2) 0.5226(3) 0.0192(8) Uani 1 1 d . . .
O3 O -0.3155(3) 0.3196(2) 0.1652(3) 0.0203(8) Uani 1 1 d . . .
O4 O -0.1295(3) 0.3255(2) -0.1092(3) 0.0192(8) Uani 1 1 d . . .
O5 O 0.1068(3) 0.3923(2) 0.6015(3) 0.0174(8) Uani 1 1 d . . .
O6 O 0.1719(4) 0.2500 -0.0682(4) 0.0174(11) Uani 1 2 d S . .
O7 O 0.2588(4) 0.2500 0.4582(3) 0.0111(10) Uani 1 2 d S . .
O8 O 0.5013(4) 0.2500 0.7327(4) 0.0188(11) Uani 1 2 d S . .
O9 O 0.2994(3) 0.31873(18) 0.6330(3) 0.0138(7) Uani 1 1 d . . .
O10 O 0.9538(6) 0.5819(4) 0.2017(5) 0.0489(18) Uani 0.75 1 d P . .
O10' O 1.010(3) 0.6103(18) 0.243(2) 0.080(9) Uiso 0.25 1 d P . .
O11 O -0.1990(4) 0.2500 0.0428(4) 0.0110(10) Uani 1 2 d S . .
O12' O 0.985(2) 0.7500 0.255(2) 0.038(7) Uiso 0.30 2 d SP . .
O12 O 0.9836(9) 0.7809(6) 0.2575(8) 0.0124(19) Uiso 0.35 1 d P . .
O13 O -0.1656(4) 0.2500 0.3321(4) 0.0170(11) Uani 1 2 d S . .
O14 O 0.2291(3) 0.40284(18) 0.4617(2) 0.0123(7) Uani 1 1 d . . .
O15 O 0.4142(4) 0.2500 0.1660(4) 0.0111(10) Uani 1 2 d S . .
O16 O 0.4331(3) 0.43067(18) 0.4163(3) 0.0130(7) Uani 1 1 d . . .
O17 O -0.0794(3) 0.32429(19) 0.1906(3) 0.0138(7) Uani 1 1 d . . .
O18 O 0.4772(3) 0.31993(18) 0.5477(3) 0.0160(7) Uani 1 1 d . . .
O19 O 0.6533(3) 0.3808(2) 0.4808(3) 0.0172(8) Uani 1 1 d . . .
O20 O 0.5636(4) 0.2500 0.4171(4) 0.0147(10) Uani 1 2 d S . .
O21 O 0.0142(3) 0.39697(18) 0.0546(3) 0.0130(7) Uani 1 1 d . . .
O22 O -0.2234(3) 0.39504(19) 0.0194(3) 0.0177(8) Uani 1 1 d . . .
O23 O 0.1311(3) 0.51848(18) 0.1385(3) 0.0169(8) Uani 1 1 d . . .
O24 O 0.3124(3) 0.42919(17) 0.2127(2) 0.0097(7) Uani 1 1 d . . .
O25 O 0.5162(3) 0.36118(18) 0.2842(2) 0.0122(7) Uani 1 1 d . . .
O26 O 0.1332(3) 0.39739(18) 0.2586(2) 0.0110(7) Uani 1 1 d . . .
O27 O 0.2029(3) 0.44586(19) -0.0022(3) 0.0173(8) Uani 1 1 d . . .
O28 O 0.2241(3) 0.32505(17) 0.1141(2) 0.0102(7) Uani 1 1 d . . .
O29 O 0.0380(3) 0.32632(18) 0.4043(2) 0.0118(7) Uani 1 1 d . . .
O30 O 0.4324(3) 0.37780(19) 0.0813(3) 0.0154(7) Uani 1 1 d . . .
O31 O 0.3369(3) 0.31328(17) 0.3356(2) 0.0104(7) Uani 1 1 d . . .
O32 O 0.0919(4) 0.2500 0.5616(4) 0.0117(10) Uani 1 2 d S . .
O33 O 0.2526(3) 0.51710(19) 0.3536(3) 0.0167(8) Uani 1 1 d . . .
O34 O -0.0622(3) 0.4453(2) 0.3020(3) 0.0233(9) Uani 1 1 d . . .
O35 O 0.4478(4) 0.4580(2) 0.6416(3) 0.0337(10) Uani 1 1 d . . .
O36 O 0.3092(4) 0.3509(2) 0.8425(3) 0.0298(10) Uani 1 1 d . . .
O37 O 0.5467(4) 0.3254(3) 0.9350(4) 0.0401(12) Uani 1 1 d . . .
O38 O 0.3833(6) 0.5019(3) 0.9346(6) 0.075(2) Uani 1 1 d . . .
O39 O 0.7660(8) 0.3066(5) 0.6760(7) 0.035(2) Uiso 0.50 1 d P . .
N1 N 0.8874(6) 0.4670(3) 0.4955(5) 0.0435(15) Uani 1 1 d . . .
N2 N 0.6342(6) 0.3993(4) 0.7928(5) 0.077(3) Uani 1 1 d . . .
N3 N 0.3077(5) 0.5425(3) 0.7285(5) 0.0438(16) Uani 1 1 d . . .
N4 N 0.7356(12) 0.3371(8) 0.6907(11) 0.050(3) Uiso 0.50 1 d P . .

loop_
_atom_site_aniso_label
_atom_site_aniso_U_11
_atom_site_aniso_U_22
_atom_site_aniso_U_33
_atom_site_aniso_U_23
_atom_site_aniso_U_13
_atom_site_aniso_U_12
Mo1 0.0113(2) 0.0086(2) 0.0100(2) 0.00217(15) 0.00235(16) -0.00024(15)
Mo2 0.0128(2) 0.0148(2) 0.0135(2) 0.00124(16) 0.00135(16) 0.00076(17)
Mo3 0.0099(3) 0.0208(3) 0.0131(3) 0.000 0.0030(2) 0.000
Mo4 0.0101(3) 0.0187(3) 0.0096(3) 0.000 0.0044(2) 0.000
Mo5 0.0117(3) 0.0304(4) 0.0046(3) 0.000 -0.0002(2) 0.000
Mo6 0.0176(3) 0.0149(3) 0.0154(3) -0.0010(2) 0.0034(2) -0.0014(2)
Mo7 0.0128(3) 0.0236(3) 0.0133(3) -0.0008(2) 0.0004(2) 0.0000(2)
Mo8 0.0150(3) 0.0173(3) 0.0141(3) 0.0005(2) 0.0041(2) -0.0025(2)
Mo9 0.0257(4) 0.0200(4) 0.0156(4) -0.0014(3) 0.0061(3) 0.0010(3)
V5 0.0117(3) 0.0304(4) 0.0046(3) 0.000 -0.0002(2) 0.000
V6 0.0176(3) 0.0149(3) 0.0154(3) -0.0010(2) 0.0034(2) -0.0014(2)
V7 0.0128(3) 0.0236(3) 0.0133(3) -0.0008(2) 0.0004(2) 0.0000(2)
V8 0.0150(3) 0.0173(3) 0.0141(3) 0.0005(2) 0.0041(2) -0.0025(2)
V9 0.0257(4) 0.0200(4) 0.0156(4) -0.0014(3) 0.0061(3) 0.0010(3)
V10 0.0081(5) 0.0078(5) 0.0059(5) 0.000 0.0010(4) 0.000
V11 0.0101(4) 0.0096(4) 0.0082(4) -0.0002(3) 0.0027(3) 0.0006(3)
S1 0.0082(7) 0.0091(8) 0.0063(7) 0.000 0.0028(6) 0.000
O1 0.010(2) 0.010(2) 0.013(2) 0.000 0.0038(19) 0.000
O2 0.0151(18) 0.026(2) 0.0182(19) -0.0030(15) 0.0078(15) 0.0055(15)
O3 0.0138(18) 0.027(2) 0.020(2) 0.0021(16) 0.0059(15) 0.0039(16)
O4 0.0232(19) 0.0184(19) 0.0130(18) 0.0014(14) -0.0005(15) 0.0019(16)
O5 0.0186(18) 0.0204(19) 0.0149(18) -0.0010(15) 0.0075(15) 0.0020(15)
O6 0.017(3) 0.024(3) 0.011(2) 0.000 0.003(2) 0.000
O7 0.011(2) 0.017(3) 0.005(2) 0.000 0.0019(18) 0.000
O8 0.019(3) 0.026(3) 0.008(2) 0.000 -0.002(2) 0.000
O9 0.0171(18) 0.0147(18) 0.0089(16) -0.0019(13) 0.0025(13) -0.0012(14)
O10 0.042(4) 0.067(5) 0.039(4) -0.004(4) 0.014(3) 0.007(4)
O11 0.008(2) 0.015(2) 0.010(2) 0.000 0.0010(18) 0.000
O13 0.009(2) 0.028(3) 0.016(3) 0.000 0.007(2) 0.000
O14 0.0144(17) 0.0128(17) 0.0100(16) -0.0002(13) 0.0035(13) -0.0018(14)
O15 0.011(2) 0.012(2) 0.011(2) 0.000 0.0030(18) 0.000
O16 0.0142(17) 0.0146(18) 0.0104(17) -0.0007(13) 0.0035(13) -0.0039(14)
O17 0.0124(17) 0.0170(18) 0.0116(17) 0.0005(14) 0.0026(13) -0.0013(14)
O18 0.0215(19) 0.0143(18) 0.0113(17) -0.0009(14) 0.0028(14) -0.0015(15)
O19 0.0124(17) 0.021(2) 0.0156(18) -0.0005(15) 0.0001(14) -0.0025(15)
O20 0.013(2) 0.017(3) 0.014(2) 0.000 0.003(2) 0.000
O21 0.0138(17) 0.0120(17) 0.0113(17) 0.0020(13) 0.0000(13) 0.0015(14)
O22 0.0135(17) 0.0162(19) 0.0220(19) 0.0022(15) 0.0025(15) 0.0027(14)
O23 0.0212(19) 0.0110(18) 0.0169(18) 0.0022(14) 0.0021(15) 0.0014(14)
O24 0.0103(16) 0.0092(16) 0.0102(16) 0.0003(12) 0.0035(13) -0.0008(13)
O25 0.0103(16) 0.0167(18) 0.0098(16) 0.0012(13) 0.0032(13) -0.0014(14)
O26 0.0106(16) 0.0134(17) 0.0079(16) 0.0005(13) 0.0007(13) -0.0018(13)
O27 0.0196(19) 0.0193(19) 0.0138(18) 0.0033(15) 0.0057(15) -0.0008(15)
O28 0.0093(16) 0.0103(16) 0.0105(16) 0.0002(13) 0.0015(13) 0.0013(13)
O29 0.0116(16) 0.0142(17) 0.0095(16) 0.0014(13) 0.0024(13) -0.0007(13)
O30 0.0149(17) 0.0161(18) 0.0146(18) 0.0007(14) 0.0034(14) 0.0003(14)
O31 0.0107(16) 0.0112(17) 0.0096(16) -0.0004(13) 0.0033(13) -0.0015(13)
O32 0.013(2) 0.016(3) 0.008(2) 0.000 0.0066(19) 0.000
O33 0.0211(19) 0.0165(19) 0.0127(17) -0.0018(14) 0.0048(14) -0.0028(15)
O34 0.032(2) 0.018(2) 0.022(2) 0.0020(16) 0.0105(17) 0.0100(17)
O35 0.048(3) 0.027(2) 0.027(2) -0.0032(18) 0.012(2) -0.007(2)
O36 0.030(2) 0.037(3) 0.022(2) -0.0076(18) 0.0074(18) -0.0020(19)
O37 0.033(3) 0.057(3) 0.031(3) -0.011(2) 0.010(2) -0.002(2)
O38 0.071(4) 0.047(4) 0.129(6) 0.029(4) 0.067(4) 0.007(3)
N1 0.067(4) 0.022(3) 0.052(4) 0.002(3) 0.033(3) 0.016(3)
N2 0.071(5) 0.082(6) 0.049(4) 0.043(4) -0.033(4) -0.060(4)
N3 0.029(3) 0.026(3) 0.085(5) -0.007(3) 0.031(3) -0.005(2)

loop_
_atom_type_symbol
_atom_type_description
_atom_type_scat_dispersion_real
_atom_type_scat_dispersion_imag
_atom_type_scat_source
Mo Mo -1.6832 0.6857 'International Tables Vol C Tables 4.2.6.8 and 6.1.1.4'
V V 0.3005 0.5294 'International Tables Vol C Tables 4.2.6.8 and 6.1.1.4'
S S 0.1246 0.1234 'International Tables Vol C Tables 4.2.6.8 and 6.1.1.4'
O O 0.0106 0.0060 'International Tables Vol C Tables 4.2.6.8 and 6.1.1.4'
N N 0.0061 0.0033 'International Tables Vol C Tables 4.2.6.8 and 6.1.1.4'
H H 0.0000 0.0000 'International Tables Vol C Tables 4.2.6.8 and 6.1.1.4'

loop_
_geom_angle_atom_site_label_1
_geom_angle_atom_site_label_2
_geom_angle_atom_site_label_3
_geom_angle
_geom_angle_site_symmetry_1
_geom_angle_site_symmetry_3
_geom_angle_publ_flag
O23 Mo1 O27 103.28(17) . . ?
O23 Mo1 O21 103.14(16) . . ?
O27 Mo1 O21 101.09(16) . . ?
O23 Mo1 O24 95.33(15) . . ?
O27 Mo1 O24 100.14(15) . . ?
O21 Mo1 O24 147.67(14) . . ?
O23 Mo1 O28 163.95(14) . . ?
O27 Mo1 O28 87.63(15) . . ?
O21 Mo1 O28 85.93(13) . . ?
O24 Mo1 O28 70.88(12) . . ?
O23 Mo1 O26 89.65(15) . . ?
O27 Mo1 O26 165.20(15) . . ?
O21 Mo1 O26 82.60(13) . . ?
O24 Mo1 O26 71.10(12) . . ?
O28 Mo1 O26 78.29(12) . . ?
O22 Mo2 O4 103.15(18) . . ?
O22 Mo2 O21 101.93(16) . . ?
O4 Mo2 O21 100.51(16) . . ?
O22 Mo2 O11 96.94(16) . . ?
O4 Mo2 O11 97.15(18) . . ?
O21 Mo2 O11 150.36(16) . . ?
O22 Mo2 O17 90.82(15) . . ?
O4 Mo2 O17 164.05(16) . . ?
O21 Mo2 O17 83.80(13) . . ?
O11 Mo2 O17 73.22(15) . . ?
O22 Mo2 O1 167.52(17) . . ?
O4 Mo2 O1 86.32(17) . . ?
O21 Mo2 O1 84.00(13) . . ?
O11 Mo2 O1 73.55(14) . . ?
O17 Mo2 O1 78.81(15) . . ?
O3 Mo3 O3 102.8(3) 4_565 . ?
O3 Mo3 O13 103.44(15) 4_565 . ?
O3 Mo3 O13 103.44(15) . . ?
O3 Mo3 O11 94.90(15) 4_565 . ?
O3 Mo3 O11 94.90(15) . . ?
O13 Mo3 O11 150.28(19) . . ?
O3 Mo3 O17 163.88(16) 4_565 . ?
O3 Mo3 O17 88.59(16) . . ?
O13 Mo3 O17 84.65(14) . . ?
O11 Mo3 O17 72.48(13) . . ?
O3 Mo3 O17 88.59(16) 4_565 4_565 ?
O3 Mo3 O17 163.88(16) . 4_565 ?
O13 Mo3 O17 84.65(14) . 4_565 ?
O11 Mo3 O17 72.48(13) . 4_565 ?
O17 Mo3 O17 78.18(18) . 4_565 ?
O2 Mo4 O2 103.2(3) . 4_565 ?
O2 Mo4 O13 102.85(15) . . ?
O2 Mo4 O13 102.85(15) 4_565 . ?
O2 Mo4 O32 96.74(15) . . ?
O2 Mo4 O32 96.74(15) 4_565 . ?
O13 Mo4 O32 148.1(2) . . ?
O2 Mo4 O29 165.08(15) . 4_565 ?
O2 Mo4 O29 87.56(16) 4_565 4_565 ?
O13 Mo4 O29 84.39(14) . 4_565 ?
O32 Mo4 O29 71.46(13) . 4_565 ?
O2 Mo4 O29 87.56(16) . . ?
O2 Mo4 O29 165.08(15) 4_565 . ?
O13 Mo4 O29 84.39(14) . . ?
O32 Mo4 O29 71.46(13) . . ?
O29 Mo4 O29 80.11(17) 4_565 . ?
O8 Mo5 O18 102.11(17) . 4_565 ?
O8 Mo5 O18 102.11(17) . . ?
O18 Mo5 O18 89.8(2) 4_565 . ?
O8 Mo5 O9 99.85(17) . 4_565 ?
O18 Mo5 O9 88.91(15) 4_565 4_565 ?
O18 Mo5 O9 157.78(15) . 4_565 ?
O8 Mo5 O9 99.85(17) . . ?
O18 Mo5 O9 157.78(15) 4_565 . ?
O18 Mo5 O9 88.91(15) . . ?
O9 Mo5 O9 84.0(2) 4_565 . ?
O8 Mo5 O7 170.3(2) . . ?
O18 Mo5 O7 84.69(13) 4_565 . ?
O18 Mo5 O7 84.69(13) . . ?
O9 Mo5 O7 73.10(13) 4_565 . ?
O9 Mo5 O7 73.10(12) . . ?
O33 Mo6 O16 103.53(17) . . ?
O33 Mo6 O14 102.25(17) . . ?
O16 Mo6 O14 99.62(15) . . ?
O33 Mo6 O26 99.78(16) . . ?
O16 Mo6 O26 153.54(15) . . ?
O14 Mo6 O26 87.37(14) . . ?
O33 Mo6 O24 96.80(15) . . ?
O16 Mo6 O24 90.28(14) . . ?
O14 Mo6 O24 155.74(14) . . ?
O26 Mo6 O24 74.59(13) . . ?
O33 Mo6 O31 170.97(15) . . ?
O16 Mo6 O31 75.07(13) . . ?
O14 Mo6 O31 86.77(13) . . ?
O26 Mo6 O31 79.94(12) . . ?
O24 Mo6 O31 74.38(12) . . ?
O19 Mo7 O20 104.2(2) . . ?
O19 Mo7 O18 103.91(16) . . ?
O20 Mo7 O18 90.58(19) . . ?
O19 Mo7 O25 97.09(16) . . ?
O20 Mo7 O25 91.10(18) . . ?
O18 Mo7 O25 157.83(15) . . ?
O19 Mo7 O16 96.01(16) . . ?
O20 Mo7 O16 159.35(18) . . ?
O18 Mo7 O16 88.69(15) . . ?
O25 Mo7 O16 82.06(14) . . ?
O19 Mo7 O31 165.54(15) . . ?
O20 Mo7 O31 86.69(17) . . ?
O18 Mo7 O31 85.20(13) . . ?
O25 Mo7 O31 72.84(12) . . ?
O16 Mo7 O31 72.68(12) . . ?
O30 Mo8 O25 103.36(16) . . ?
O30 Mo8 O15 103.75(19) . . ?
O25 Mo8 O15 99.58(19) . . ?
O30 Mo8 O24 97.06(16) . . ?
O25 Mo8 O24 91.90(15) . . ?
O15 Mo8 O24 153.08(17) . . ?
O30 Mo8 O28 100.53(15) . . ?
O25 Mo8 O28 153.68(14) . . ?
O15 Mo8 O28 85.18(17) . . ?
O24 Mo8 O28 74.26(13) . . ?
O30 Mo8 O31 170.82(15) . . ?
O25 Mo8 O31 74.45(13) . . ?
O15 Mo8 O31 85.44(17) . . ?
O24 Mo8 O31 74.24(12) . . ?
O28 Mo8 O31 80.21(12) . . ?
O5 Mo9 O9 101.50(17) . . ?
O5 Mo9 O14 101.61(17) . . ?
O9 Mo9 O14 97.16(15) . . ?
O5 Mo9 O32 98.69(18) . . ?
O9 Mo9 O32 92.58(17) . . ?
O14 Mo9 O32 155.20(16) . . ?
O5 Mo9 O29 101.34(16) . . ?
O9 Mo9 O29 155.81(15) . . ?
O14 Mo9 O29 85.97(14) . . ?
O32 Mo9 O29 76.15(16) . . ?
O5 Mo9 O7 172.54(16) . . ?
O9 Mo9 O7 74.52(15) . . ?
O14 Mo9 O7 85.26(13) . . ?
O32 Mo9 O7 75.42(14) . . ?
O29 Mo9 O7 81.88(14) . . ?
O6 V10 O1 110.7(2) . . ?
O6 V10 O28 109.01(14) . . ?
O1 V10 O28 109.32(14) . . ?
O6 V10 O28 109.01(14) . 4_565 ?
O1 V10 O28 109.32(14) . 4_565 ?
O28 V10 O28 109.5(2) . 4_565 ?
O34 V11 O17 109.19(19) . . ?
O34 V11 O29 109.55(18) . . ?
O17 V11 O29 110.18(17) . . ?
O34 V11 O26 107.87(19) . . ?
O17 V11 O26 110.23(16) . . ?
O29 V11 O26 109.78(16) . . ?
O7 S1 O31 103.87(17) . . ?
O7 S1 O31 103.87(17) . 4_565 ?
O31 S1 O31 102.9(3) . 4_565 ?
V10 O1 Mo2 131.20(10) . 4_565 ?
V10 O1 Mo2 131.20(10) . . ?
Mo2 O1 Mo2 94.93(17) 4_565 . ?
S1 O7 Mo5 131.2(3) . . ?
S1 O7 V9 124.32(15) . 4_565 ?
Mo5 O7 V9 87.36(13) . 4_565 ?
S1 O7 Mo9 124.32(15) . 4_565 ?
Mo5 O7 Mo9 87.36(13) . 4_565 ?
V9 O7 Mo9 0.00(4) 4_565 4_565 ?
S1 O7 Mo9 124.32(15) . . ?
Mo5 O7 Mo9 87.36(13) . . ?
V9 O7 Mo9 89.53(16) 4_565 . ?
Mo9 O7 Mo9 89.53(16) 4_565 . ?
Mo9 O9 Mo5 125.01(18) . . ?
Mo2 O11 Mo2 112.2(2) . 4_565 ?
Mo2 O11 Mo3 110.79(14) . . ?
Mo2 O11 Mo3 110.79(14) 4_565 . ?
O12 O12' O12 171(6) 4_575 . ?
O12' O12 O12 4(3) . 4_575 ?
Mo3 O13 Mo4 164.7(3) . . ?
Mo6 O14 Mo9 157.4(2) . . ?
V8 O15 Mo8 0.00(4) 4_565 4_565 ?
V8 O15 Mo8 159.6(3) 4_565 . ?
Mo8 O15 Mo8 159.6(3) 4_565 . ?
Mo6 O16 Mo7 123.76(18) . . ?
V11 O17 Mo2 129.53(19) . . ?
V11 O17 Mo3 131.33(18) . . ?
Mo2 O17 Mo3 96.93(13) . . ?
Mo7 O18 Mo5 145.7(2) . . ?
V7 O20 Mo7 0.00(4) 4_565 4_565 ?
V7 O20 Mo7 146.6(3) 4_565 . ?
Mo7 O20 Mo7 146.6(3) 4_565 . ?
Mo1 O21 Mo2 165.6(2) . . ?
Mo1 O24 Mo8 108.33(15) . . ?
Mo1 O24 Mo6 107.02(15) . . ?
Mo8 O24 Mo6 117.76(15) . . ?
Mo8 O25 Mo7 125.73(18) . . ?
V11 O26 Mo6 128.15(18) . . ?
V11 O26 Mo1 129.51(17) . . ?
Mo6 O26 Mo1 98.78(13) . . ?
V10 O28 Mo8 129.19(18) . . ?
V10 O28 Mo1 129.83(17) . . ?
Mo8 O28 Mo1 98.66(13) . . ?
V11 O29 Mo9 130.20(19) . . ?
V11 O29 Mo4 130.89(17) . . ?
Mo9 O29 Mo4 97.52(13) . . ?
S1 O31 Mo7 130.89(19) . . ?
S1 O31 Mo6 123.02(18) . . ?
Mo7 O31 Mo6 88.34(11) . . ?
S1 O31 Mo8 124.53(18) . . ?
Mo7 O31 Mo8 86.86(11) . . ?
Mo6 O31 Mo8 91.10(11) . . ?
Mo4 O32 Mo9 107.59(15) . . ?
Mo4 O32 V9 107.59(15) . 4_565 ?
Mo9 O32 V9 117.3(2) . 4_565 ?
Mo4 O32 Mo9 107.59(15) . 4_565 ?
Mo9 O32 Mo9 117.3(2) . 4_565 ?
V9 O32 Mo9 0.00(5) 4_565 4_565 ?

loop_
_geom_bond_atom_site_label_1
_geom_bond_atom_site_label_2
_geom_bond_distance
_geom_bond_site_symmetry_2
_geom_bond_publ_flag
Mo1 O23 1.705(4) . ?
Mo1 O27 1.715(3) . ?
Mo1 O21 1.867(3) . ?
Mo1 O24 2.010(3) . ?
Mo1 O28 2.245(3) . ?
Mo1 O26 2.263(3) . ?
Mo2 O22 1.698(4) . ?
Mo2 O4 1.715(4) . ?
Mo2 O21 1.896(3) . ?
Mo2 O11 2.033(3) . ?
Mo2 O17 2.247(3) . ?
Mo2 O1 2.290(3) . ?
Mo3 O3 1.706(4) 4_565 ?
Mo3 O3 1.706(4) . ?
Mo3 O13 1.883(5) . ?
Mo3 O11 2.063(5) . ?
Mo3 O17 2.256(3) . ?
Mo3 O17 2.256(3) 4_565 ?
Mo4 O2 1.705(4) . ?
Mo4 O2 1.705(4) 4_565 ?
Mo4 O13 1.893(5) . ?
Mo4 O32 2.018(5) . ?
Mo4 O29 2.271(3) 4_565 ?
Mo4 O29 2.271(3) . ?
Mo5 O8 1.669(5) . ?
Mo5 O18 1.897(4) 4_565 ?
Mo5 O18 1.897(4) . ?
Mo5 O9 1.966(4) 4_565 ?
Mo5 O9 1.966(4) . ?
Mo5 O7 2.408(4) . ?
Mo6 O33 1.632(4) . ?
Mo6 O16 1.796(3) . ?
Mo6 O14 1.816(3) . ?
Mo6 O26 2.049(3) . ?
Mo6 O24 2.065(3) . ?
Mo6 O31 2.439(3) . ?
Mo7 O19 1.666(3) . ?
Mo7 O20 1.8473(15) . ?
Mo7 O18 1.874(4) . ?
Mo7 O25 1.992(3) . ?
Mo7 O16 2.019(4) . ?
Mo7 O31 2.391(3) . ?
Mo8 O30 1.639(4) . ?
Mo8 O25 1.761(3) . ?
Mo8 O15 1.8339(10) . ?
Mo8 O24 2.029(3) . ?
Mo8 O28 2.070(3) . ?
Mo8 O31 2.471(3) . ?
Mo9 O5 1.622(4) . ?
Mo9 O9 1.814(3) . ?
Mo9 O14 1.862(3) . ?
Mo9 O32 2.018(3) . ?
Mo9 O29 2.057(3) . ?
Mo9 O7 2.448(3) . ?
V10 O6 1.642(5) . ?
V10 O1 1.711(5) . ?
V10 O28 1.760(3) . ?
V10 O28 1.760(3) 4_565 ?
V11 O34 1.636(4) . ?
V11 O17 1.724(3) . ?
V11 O29 1.754(3) . ?
V11 O26 1.764(3) . ?
S1 O7 1.547(5) . ?
S1 O31 1.550(3) . ?
S1 O31 1.550(3) 4_565 ?
O1 Mo2 2.290(3) 4_565 ?
O7 V9 2.448(3) 4_565 ?
O7 Mo9 2.448(3) 4_565 ?
O10 O10' 0.93(3) . ?
O11 Mo2 2.033(3) 4_565 ?
O12' O12 0.594(12) 4_575 ?
O12' O12 0.594(12) . ?
O12 O12 1.18(2) 4_575 ?
O15 V8 1.8339(10) 4_565 ?
O15 Mo8 1.8339(10) 4_565 ?
O20 V7 1.8473(15) 4_565 ?
O20 Mo7 1.8473(15) 4_565 ?
O32 V9 2.018(3) 4_565 ?
O32 Mo9 2.018(3) 4_565 ?
O39 N4 0.745(15) . ?
